data_4340074
loop_
_publ_author_name
'Barrett, Brittany J.'
'Iluc, Vlad M.'

_publ_section_title
;
 Coordination of a Hemilabile Pincer Ligand with an Olefinic Backbone to
 Mid-to-Late Transition Metals.
;
_journal_issue 14
_journal_name_full 'Inorganic chemistry'
_journal_page_first 7248
_journal_page_last 7259
_journal_paper_doi 10.1021/ic500549z
_journal_volume 53
_journal_year 2014
_chemical_formula_sum 'C27 H38 Cl Co O P2'
_chemical_formula_weight 534.89
_chemical_name_systematic
; 
 ? 
;
_space_group_IT_number 61
_symmetry_cell_setting orthorhombic
_symmetry_space_group_name_Hall '-P 2ac 2ab'
_symmetry_space_group_name_H-M 'P b c a'
_atom_sites_solution_hydrogens geom
_atom_sites_solution_primary direct
_atom_sites_solution_secondary difmap
_audit_creation_method SHELXL-97
_cell_angle_alpha 90.00
_cell_angle_beta 90.00
_cell_angle_gamma 90.00
_cell_formula_units_Z 8
_cell_length_a 9.9988(6)
_cell_length_b 15.4852(10)
_cell_length_c 34.356(2)
_cell_measurement_temperature 120(2)
_cell_volume 5319.5(6)
_computing_structure_refinement 'SHELXL-97 (Sheldrick, 1997)'
_computing_structure_solution 'SHELXS-97 (Sheldrick, 1990)'
_diffrn_ambient_temperature 120(2)
_diffrn_measured_fraction_theta_full 0.999
_diffrn_measured_fraction_theta_max 0.999
_diffrn_radiation_monochromator graphite
_diffrn_radiation_source 'fine-focus sealed tube'
_diffrn_radiation_type MoK\a
_diffrn_radiation_wavelength 0.71073
_diffrn_reflns_av_R_equivalents 0.1264
_diffrn_reflns_av_sigmaI/netI 0.0544
_diffrn_reflns_limit_h_max 11
_diffrn_reflns_limit_h_min -11
_diffrn_reflns_limit_k_max 18
_diffrn_reflns_limit_k_min -18
_diffrn_reflns_limit_l_max 40
_diffrn_reflns_limit_l_min -40
_diffrn_reflns_number 72798
_diffrn_reflns_theta_full 25.00
_diffrn_reflns_theta_max 25.00
_diffrn_reflns_theta_min 2.36
_exptl_absorpt_coefficient_mu 0.884
_exptl_absorpt_correction_T_max 1.0000
_exptl_absorpt_correction_T_min 0.9116
_exptl_absorpt_correction_type multi-scan
_exptl_absorpt_process_details 'Bruker AXS area detector scaling and absorption correction'
_exptl_crystal_density_diffrn 1.336
_exptl_crystal_density_method 'not measured'
_exptl_crystal_F_000 2256
_exptl_crystal_size_max 0.09
_exptl_crystal_size_mid 0.08
_exptl_crystal_size_min 0.08
_refine_diff_density_max 0.639
_refine_diff_density_min -0.739
_refine_diff_density_rms 0.103
_refine_ls_extinction_method none
_refine_ls_goodness_of_fit_ref 1.256
_refine_ls_hydrogen_treatment constr
_refine_ls_matrix_type full
_refine_ls_number_parameters 313
_refine_ls_number_reflns 4673
_refine_ls_number_restraints 0
_refine_ls_restrained_S_all 1.256
_refine_ls_R_factor_all 0.1028
_refine_ls_R_factor_gt 0.0824
_refine_ls_shift/su_max 0.000
_refine_ls_shift/su_mean 0.000
_refine_ls_structure_factor_coef Fsqd
_refine_ls_weighting_details 'calc w=1/[\s^2^(Fo^2^)+(0.0165P)^2^+28.4424P] where P=(Fo^2^+2Fc^2^)/3'
_refine_ls_weighting_scheme calc
_refine_ls_wR_factor_gt 0.1280
_refine_ls_wR_factor_ref 0.1333
_reflns_number_gt 3927
_reflns_number_total 4673
_reflns_threshold_expression >2sigma(I)
_cod_data_source_file ic500549z_si_002.cif
_cod_data_source_block bb39
_cod_depositor_comments 'Adding full bibliography for 4340069--4340078.cif.'
_cod_original_cell_volume 5319.4(6)
_cod_original_sg_symbol_H-M Pbca
_cod_database_code 4340074

loop_
_symmetry_equiv_pos_as_xyz
'x, y, z'
'-x+1/2, -y, z+1/2'
'x+1/2, -y+1/2, -z'
'-x, y+1/2, -z+1/2'
'-x, -y, -z'
'x-1/2, y, -z-1/2'
'-x-1/2, y-1/2, z'
'x, -y-1/2, z-1/2'

loop_
_atom_site_label
_atom_site_type_symbol
_atom_site_fract_x
_atom_site_fract_y
_atom_site_fract_z
_atom_site_U_iso_or_equiv
_atom_site_adp_type
_atom_site_occupancy
_atom_site_symmetry_multiplicity
_atom_site_calc_flag
_atom_site_refinement_flags
Co Co 0.51765(6) 0.61635(4) 0.371922(19) 0.00927(18) Uani 1 1 d .
O O 0.5778(15) 0.7517(14) 0.3192(5) 0.028(3) Uani 0.390(15) 1 d P
Cl1 Cl 0.5843(4) 0.7101(3) 0.32184(16) 0.0285(15) Uani 0.610(15) 1 d P
C1 C 0.5557(5) 0.5038(3) 0.40009(14) 0.0114(11) Uani 1 1 d .
H1 H 0.4803 0.4614 0.4005 0.014 Uiso 1 1 calc R
P1 P 0.68280(13) 0.67043(8) 0.40850(4) 0.0110(3) Uani 1 1 d .
P2 P 0.36863(12) 0.54898(8) 0.33339(4) 0.0095(3) Uani 1 1 d .
O3 O 0.2971(10) 0.7073(8) 0.4080(3) 0.0294(18) Uani 0.610(15) 1 d P
Cl Cl 0.3396(5) 0.6743(4) 0.40807(19) 0.023(2) Uani 0.390(15) 1 d P
C2 C 0.6297(5) 0.5079(3) 0.36425(14) 0.0101(11) Uani 1 1 d .
H2 H 0.7282 0.5166 0.3676 0.012 Uiso 1 1 calc R
C11 C 0.6313(5) 0.5125(3) 0.43728(14) 0.0133(11) Uani 1 1 d .
C3 C 0.3906(14) 0.6731(9) 0.3937(5) 0.0294(18) Uani 0.610(15) 1 d P
C C 0.5479(18) 0.6958(14) 0.3410(7) 0.028(3) Uani 0.390(15) 1 d P
C12 C 0.7181(5) 0.5824(3) 0.44214(14) 0.0127(11) Uani 1 1 d .
C13 C 0.8043(5) 0.5851(4) 0.47399(16) 0.0234(13) Uani 1 1 d .
H13 H 0.8651 0.6318 0.4768 0.028 Uiso 1 1 calc R
C14 C 0.8015(6) 0.5202(4) 0.50152(17) 0.0254(14) Uani 1 1 d .
H14 H 0.8621 0.5212 0.5228 0.030 Uiso 1 1 calc R
C15 C 0.7097(6) 0.4538(4) 0.49783(16) 0.0254(14) Uani 1 1 d .
H15 H 0.7055 0.4101 0.5172 0.030 Uiso 1 1 calc R
C16 C 0.6246(5) 0.4502(4) 0.46644(15) 0.0189(12) Uani 1 1 d .
H16 H 0.5608 0.4049 0.4646 0.023 Uiso 1 1 calc R
C22 C 0.4629(5) 0.4582(3) 0.31501(15) 0.0141(11) Uani 1 1 d .
C21 C 0.5925(5) 0.4535(3) 0.33070(14) 0.0113(11) Uani 1 1 d .
C24 C 0.5181(6) 0.3463(3) 0.26897(15) 0.0185(12) Uani 1 1 d .
H24 H 0.4935 0.3095 0.2480 0.022 Uiso 1 1 calc R
C23 C 0.4262(5) 0.4034(3) 0.28453(14) 0.0145(12) Uani 1 1 d .
H23 H 0.3378 0.4053 0.2744 0.017 Uiso 1 1 calc R
C25 C 0.6468(5) 0.3430(3) 0.28420(16) 0.0186(12) Uani 1 1 d .
H25 H 0.7097 0.3035 0.2736 0.022 Uiso 1 1 calc R
C26 C 0.6847(5) 0.3965(3) 0.31447(15) 0.0148(11) Uani 1 1 d .
H26 H 0.7736 0.3944 0.3242 0.018 Uiso 1 1 calc R
C32 C 0.8384(5) 0.7055(3) 0.38357(15) 0.0147(12) Uani 1 1 d .
H32 H 0.8161 0.7611 0.3703 0.018 Uiso 1 1 calc R
C33 C 0.6024(6) 0.8416(4) 0.41769(17) 0.0264(14) Uani 1 1 d .
H33A H 0.5900 0.8910 0.4352 0.040 Uiso 1 1 calc R
H33B H 0.5171 0.8276 0.4051 0.040 Uiso 1 1 calc R
H33C H 0.6687 0.8562 0.3978 0.040 Uiso 1 1 calc R
C34 C 0.5570(6) 0.7453(4) 0.47476(17) 0.0315(15) Uani 1 1 d .
H34A H 0.5558 0.7948 0.4926 0.047 Uiso 1 1 calc R
H34B H 0.5882 0.6939 0.4887 0.047 Uiso 1 1 calc R
H34C H 0.4665 0.7351 0.4648 0.047 Uiso 1 1 calc R
C35 C 0.8851(6) 0.6445(4) 0.35183(16) 0.0260(14) Uani 1 1 d .
H35A H 0.9174 0.5908 0.3636 0.039 Uiso 1 1 calc R
H35B H 0.9576 0.6716 0.3370 0.039 Uiso 1 1 calc R
H35C H 0.8103 0.6316 0.3343 0.039 Uiso 1 1 calc R
C36 C 0.9578(6) 0.7249(5) 0.41001(19) 0.0399(18) Uani 1 1 d .
H36A H 0.9909 0.6710 0.4214 0.060 Uiso 1 1 calc R
H36B H 0.9298 0.7642 0.4309 0.060 Uiso 1 1 calc R
H36C H 1.0291 0.7520 0.3947 0.060 Uiso 1 1 calc R
C41 C 0.3052(6) 0.6036(3) 0.28912(15) 0.0194(12) Uani 1 1 d .
H41 H 0.2290 0.5679 0.2794 0.023 Uiso 1 1 calc R
C42 C 0.2082(5) 0.5103(3) 0.35474(15) 0.0162(12) Uani 1 1 d .
H42 H 0.1505 0.5628 0.3574 0.019 Uiso 1 1 calc R
C43 C 0.2468(6) 0.6926(4) 0.29935(18) 0.0285(14) Uani 1 1 d .
H43A H 0.3198 0.7327 0.3053 0.043 Uiso 1 1 calc R
H43B H 0.1881 0.6872 0.3221 0.043 Uiso 1 1 calc R
H43C H 0.1953 0.7146 0.2772 0.043 Uiso 1 1 calc R
C44 C 0.4052(8) 0.6094(4) 0.25590(18) 0.047(2) Uani 1 1 d .
H44A H 0.4869 0.6379 0.2651 0.071 Uiso 1 1 calc R
H44B H 0.3663 0.6430 0.2345 0.071 Uiso 1 1 calc R
H44C H 0.4269 0.5512 0.2467 0.071 Uiso 1 1 calc R
C45 C 0.1299(6) 0.4478(4) 0.32928(18) 0.0360(17) Uani 1 1 d .
H45A H 0.0421 0.4371 0.3410 0.054 Uiso 1 1 calc R
H45B H 0.1790 0.3932 0.3272 0.054 Uiso 1 1 calc R
H45C H 0.1183 0.4728 0.3033 0.054 Uiso 1 1 calc R
C46 C 0.2209(6) 0.4735(4) 0.39539(18) 0.0368(17) Uani 1 1 d .
H46A H 0.1316 0.4663 0.4067 0.055 Uiso 1 1 calc R
H46B H 0.2734 0.5130 0.4116 0.055 Uiso 1 1 calc R
H46C H 0.2657 0.4173 0.3942 0.055 Uiso 1 1 calc R
C31 C 0.6508(5) 0.7643(3) 0.44095(15) 0.0148(12) Uani 1 1 d .
H31 H 0.7388 0.7808 0.4526 0.018 Uiso 1 1 calc R

loop_
_atom_site_aniso_label
_atom_site_aniso_U_11
_atom_site_aniso_U_22
_atom_site_aniso_U_33
_atom_site_aniso_U_23
_atom_site_aniso_U_13
_atom_site_aniso_U_12
Co 0.0087(3) 0.0082(3) 0.0109(3) -0.0003(3) -0.0007(3) -0.0001(3)
O 0.020(5) 0.041(8) 0.025(6) 0.015(8) -0.008(4) -0.007(6)
Cl1 0.0196(15) 0.037(2) 0.029(2) 0.028(2) -0.0127(14) -0.0135(16)
C1 0.015(3) 0.006(2) 0.014(3) 0.000(2) -0.003(2) 0.002(2)
P1 0.0116(6) 0.0100(6) 0.0113(7) -0.0012(6) -0.0009(5) -0.0001(5)
P2 0.0108(6) 0.0091(6) 0.0085(7) 0.0001(6) -0.0005(5) -0.0006(5)
O3 0.012(4) 0.030(4) 0.046(4) -0.020(4) -0.004(3) 0.002(3)
Cl 0.012(4) 0.020(3) 0.037(3) -0.008(3) -0.003(2) 0.007(2)
C2 0.014(2) 0.006(2) 0.010(3) -0.001(2) -0.002(2) 0.0016(19)
C11 0.018(3) 0.015(3) 0.007(3) -0.004(2) 0.000(2) 0.004(2)
C3 0.012(4) 0.030(4) 0.046(4) -0.020(4) -0.004(3) 0.002(3)
C 0.020(5) 0.041(8) 0.025(6) 0.015(8) -0.008(4) -0.007(6)
C12 0.015(3) 0.016(3) 0.007(3) 0.001(2) 0.004(2) 0.003(2)
C13 0.019(3) 0.027(3) 0.024(3) -0.007(3) -0.007(3) 0.001(2)
C14 0.030(3) 0.031(4) 0.015(3) -0.003(3) -0.010(3) 0.000(3)
C15 0.037(3) 0.029(3) 0.010(3) 0.009(3) 0.002(3) 0.003(3)
C16 0.024(3) 0.020(3) 0.012(3) 0.000(3) 0.006(2) 0.002(2)
C22 0.015(3) 0.012(3) 0.015(3) 0.006(2) 0.006(2) 0.000(2)
C21 0.021(3) 0.011(2) 0.002(3) 0.002(2) 0.001(2) -0.003(2)
C24 0.034(3) 0.009(2) 0.012(3) -0.003(2) 0.004(3) -0.008(2)
C23 0.023(3) 0.010(3) 0.010(3) -0.003(2) -0.002(2) -0.003(2)
C25 0.023(3) 0.013(3) 0.020(3) -0.005(2) 0.006(2) 0.006(2)
C26 0.018(3) 0.010(3) 0.017(3) 0.000(2) -0.001(2) 0.002(2)
C32 0.016(3) 0.017(3) 0.011(3) 0.004(2) 0.001(2) -0.006(2)
C33 0.034(3) 0.019(3) 0.026(4) -0.007(3) -0.007(3) 0.003(3)
C34 0.033(3) 0.036(4) 0.026(4) -0.013(3) 0.014(3) -0.004(3)
C35 0.019(3) 0.037(4) 0.022(3) -0.007(3) 0.009(3) -0.011(3)
C36 0.016(3) 0.069(5) 0.035(4) -0.018(4) -0.001(3) -0.016(3)
C41 0.031(3) 0.017(3) 0.011(3) 0.009(2) -0.008(2) -0.009(2)
C42 0.012(3) 0.019(3) 0.017(3) -0.001(2) 0.002(2) 0.000(2)
C43 0.018(3) 0.024(3) 0.043(4) 0.018(3) -0.006(3) 0.003(3)
C44 0.097(6) 0.024(3) 0.020(4) 0.011(3) 0.015(4) 0.003(4)
C45 0.027(3) 0.051(4) 0.030(4) -0.010(3) 0.005(3) -0.024(3)
C46 0.026(3) 0.053(4) 0.031(4) 0.016(3) 0.001(3) -0.020(3)
C31 0.013(3) 0.014(3) 0.018(3) -0.010(2) -0.002(2) 0.005(2)

loop_
_atom_type_symbol
_atom_type_description
_atom_type_scat_dispersion_real
_atom_type_scat_dispersion_imag
_atom_type_scat_source
C C 0.0033 0.0016 'International Tables Vol C Tables 4.2.6.8 and 6.1.1.4'
H H 0.0000 0.0000 'International Tables Vol C Tables 4.2.6.8 and 6.1.1.4'
O O 0.0106 0.0060 'International Tables Vol C Tables 4.2.6.8 and 6.1.1.4'
P P 0.1023 0.0942 'International Tables Vol C Tables 4.2.6.8 and 6.1.1.4'
Cl Cl 0.1484 0.1585 'International Tables Vol C Tables 4.2.6.8 and 6.1.1.4'
Co Co 0.3494 0.9721 'International Tables Vol C Tables 4.2.6.8 and 6.1.1.4'

loop_
_geom_angle_atom_site_label_1
_geom_angle_atom_site_label_2
_geom_angle_atom_site_label_3
_geom_angle
C Co C3 92.0(8)
C Co C1 155.6(7)
C3 Co C1 111.7(6)
C Co C2 115.4(7)
C3 Co C2 152.4(5)
C1 Co C2 41.42(19)
C Co P1 87.0(6)
C3 Co P1 96.3(4)
C1 Co P1 85.13(14)
C2 Co P1 88.58(14)
C Co P2 95.0(6)
C3 Co P2 90.2(4)
C1 Co P2 90.38(14)
C2 Co P2 84.60(14)
P1 Co P2 173.11(6)
C Co Cl1 10.6(7)
C3 Co Cl1 102.3(5)
C1 Co Cl1 145.8(2)
C2 Co Cl1 105.0(2)
P1 Co Cl1 88.32(9)
P2 Co Cl1 92.49(10)
C Co Cl 101.2(7)
C3 Co Cl 9.2(6)
C1 Co Cl 102.6(2)
C2 Co Cl 143.2(2)
P1 Co Cl 96.86(10)
P2 Co Cl 89.21(10)
Cl1 Co Cl 111.5(2)
O Cl1 C 111(3)
O Cl1 Co 133(2)
C2 C1 C11 118.0(4)
C2 C1 Co 69.5(3)
C11 C1 Co 115.2(3)
C2 C1 H1 115.4
C11 C1 H1 115.4
Co C1 H1 115.4
C12 P1 C32 110.4(2)
C12 P1 C31 103.8(2)
C32 P1 C31 101.1(2)
C12 P1 Co 102.65(17)
C32 P1 Co 117.93(17)
C31 P1 Co 120.13(17)
C22 P2 C41 104.3(2)
C22 P2 C42 109.7(2)
C41 P2 C42 100.1(2)
C22 P2 Co 102.78(17)
C41 P2 Co 119.87(17)
C42 P2 Co 119.19(17)
O3 Cl C3 118(3)
O3 Cl Co 141.0(15)
C1 C2 C21 120.9(4)
C1 C2 Co 69.0(3)
C21 C2 Co 115.6(3)
C1 C2 H2 114.5
C21 C2 H2 114.5
Co C2 H2 114.5
C16 C11 C12 118.7(5)
C16 C11 C1 122.0(5)
C12 C11 C1 119.1(4)
Cl C3 Co 148.0(19)
O3 C3 Co 175.2(11)
Cl1 C Co 147(2)
O C Co 175.9(15)
C13 C12 C11 120.1(5)
C13 C12 P1 126.5(4)
C11 C12 P1 112.6(4)
C14 C13 C12 120.3(5)
C14 C13 H13 119.9
C12 C13 H13 119.9
C13 C14 C15 119.4(5)
C13 C14 H14 120.3
C15 C14 H14 120.3
C16 C15 C14 120.8(5)
C16 C15 H15 119.6
C14 C15 H15 119.6
C15 C16 C11 120.5(5)
C15 C16 H16 119.8
C11 C16 H16 119.8
C23 C22 C21 119.9(5)
C23 C22 P2 126.7(4)
C21 C22 P2 112.7(4)
C26 C21 C22 119.3(5)
C26 C21 C2 120.5(4)
C22 C21 C2 120.2(5)
C23 C24 C25 119.5(5)
C23 C24 H24 120.2
C25 C24 H24 120.2
C24 C23 C22 120.3(5)
C24 C23 H23 119.9
C22 C23 H23 119.9
C26 C25 C24 121.0(5)
C26 C25 H25 119.5
C24 C25 H25 119.5
C25 C26 C21 120.0(5)
C25 C26 H26 120.0
C21 C26 H26 120.0
C35 C32 C36 108.0(5)
C35 C32 P1 114.0(4)
C36 C32 P1 115.9(4)
C35 C32 H32 106.0
C36 C32 H32 106.0
P1 C32 H32 106.0
C31 C33 H33A 109.5
C31 C33 H33B 109.5
H33A C33 H33B 109.5
C31 C33 H33C 109.5
H33A C33 H33C 109.5
H33B C33 H33C 109.5
C31 C34 H34A 109.5
C31 C34 H34B 109.5
H34A C34 H34B 109.5
C31 C34 H34C 109.5
H34A C34 H34C 109.5
H34B C34 H34C 109.5
C32 C35 H35A 109.5
C32 C35 H35B 109.5
H35A C35 H35B 109.5
C32 C35 H35C 109.5
H35A C35 H35C 109.5
H35B C35 H35C 109.5
C32 C36 H36A 109.5
C32 C36 H36B 109.5
H36A C36 H36B 109.5
C32 C36 H36C 109.5
H36A C36 H36C 109.5
H36B C36 H36C 109.5
C44 C41 C43 111.6(5)
C44 C41 P2 114.7(4)
C43 C41 P2 110.6(4)
C44 C41 H41 106.4
C43 C41 H41 106.4
P2 C41 H41 106.4
C46 C42 C45 109.5(5)
C46 C42 P2 114.4(4)
C45 C42 P2 114.9(4)
C46 C42 H42 105.7
C45 C42 H42 105.7
P2 C42 H42 105.7
C41 C43 H43A 109.5
C41 C43 H43B 109.5
H43A C43 H43B 109.5
C41 C43 H43C 109.5
H43A C43 H43C 109.5
H43B C43 H43C 109.5
C41 C44 H44A 109.5
C41 C44 H44B 109.5
H44A C44 H44B 109.5
C41 C44 H44C 109.5
H44A C44 H44C 109.5
H44B C44 H44C 109.5
C42 C45 H45A 109.5
C42 C45 H45B 109.5
H45A C45 H45B 109.5
C42 C45 H45C 109.5
H45A C45 H45C 109.5
H45B C45 H45C 109.5
C42 C46 H46A 109.5
C42 C46 H46B 109.5
H46A C46 H46B 109.5
C42 C46 H46C 109.5
H46A C46 H46C 109.5
H46B C46 H46C 109.5
C33 C31 C34 110.9(5)
C33 C31 P1 110.8(4)
C34 C31 P1 114.4(4)
C33 C31 H31 106.7
C34 C31 H31 106.7
P1 C31 H31 106.7

loop_
_geom_bond_atom_site_label_1
_geom_bond_atom_site_label_2
_geom_bond_distance
Co C 1.65(3)
Co C3 1.717(15)
Co C1 2.030(5)
Co C2 2.036(5)
Co P1 2.2378(14)
Co P2 2.2495(14)
Co Cl1 2.348(4)
Co Cl 2.348(5)
O Cl1 0.654(18)
O C 1.18(4)
Cl1 C 0.78(2)
C1 C2 1.438(7)
C1 C11 1.491(7)
C1 H1 1.0000
P1 C12 1.822(5)
P1 C32 1.857(5)
P1 C31 1.859(5)
P2 C22 1.807(5)
P2 C41 1.852(5)
P2 C42 1.862(5)
O3 Cl 0.666(10)
O3 C3 1.18(2)
Cl C3 0.709(15)
C2 C21 1.475(7)
C2 H2 1.0000
C11 C16 1.392(7)
C11 C12 1.397(7)
C12 C13 1.393(7)
C13 C14 1.380(8)
C13 H13 0.9500
C14 C15 1.385(8)
C14 H14 0.9500
C15 C16 1.375(8)
C15 H15 0.9500
C16 H16 0.9500
C22 C23 1.397(7)
C22 C21 1.406(7)
C21 C26 1.393(7)
C24 C23 1.383(7)
C24 C25 1.390(8)
C24 H24 0.9500
C23 H23 0.9500
C25 C26 1.382(7)
C25 H25 0.9500
C26 H26 0.9500
C32 C35 1.516(7)
C32 C36 1.530(7)
C32 H32 1.0000
C33 C31 1.519(7)
C33 H33A 0.9800
C33 H33B 0.9800
C33 H33C 0.9800
C34 C31 1.521(7)
C34 H34A 0.9800
C34 H34B 0.9800
C34 H34C 0.9800
C35 H35A 0.9800
C35 H35B 0.9800
C35 H35C 0.9800
C36 H36A 0.9800
C36 H36B 0.9800
C36 H36C 0.9800
C41 C44 1.520(8)
C41 C43 1.537(8)
C41 H41 1.0000
C42 C46 1.514(8)
C42 C45 1.522(7)
C42 H42 1.0000
C43 H43A 0.9800
C43 H43B 0.9800
C43 H43C 0.9800
C44 H44A 0.9800
C44 H44B 0.9800
C44 H44C 0.9800
C45 H45A 0.9800
C45 H45B 0.9800
C45 H45C 0.9800
C46 H46A 0.9800
C46 H46B 0.9800
C46 H46C 0.9800
C31 H31 1.0000
